data_4082413
loop_
_publ_author_name
'Gonz\'alez-Gallardo, Sandra'
'Kuzu, Istemi'
'O\~na-Burgos, Pascual'
'Wolfer, Tanja'
'Wang, Cong'
'Klinkhammer, Karl W.'
'Klopper, Wim'
'Br\"ase, Stefan'
'Breher, Frank'

_publ_section_title
;
 Coinage Metal Complexes of Tris(pyrazolyl)methanide-Based Redox-Active
 Metalloligands
;
_journal_issue 4
_journal_name_full Organometallics
_journal_page_first 941
_journal_paper_doi 10.1021/om4010498
_journal_volume 33
_journal_year 2014
_chemical_formula_moiety 'C20 H24 Ag N7 Ru S2, 2(C4 H8 O)'
_chemical_formula_sum 'C28 H40 Ag N7 O2 Ru S2'
_chemical_formula_weight 779.73
_chemical_name_systematic
; 
 CpRu(Tpmd)AgDTC
;
_space_group_IT_number 2
_symmetry_cell_setting triclinic
_symmetry_space_group_name_Hall '-P 1'
_symmetry_space_group_name_H-M 'P -1'
_atom_sites_solution_hydrogens geom
_atom_sites_solution_primary direct
_atom_sites_solution_secondary difmap
_audit_creation_method SHELXL-97
_cell_angle_alpha 90.59(3)
_cell_angle_beta 94.40(3)
_cell_angle_gamma 96.19(3)
_cell_formula_units_Z 2
_cell_length_a 10.224(2)
_cell_length_b 11.247(2)
_cell_length_c 13.903(3)
_cell_measurement_reflns_used 10570
_cell_measurement_temperature 200(2)
_cell_measurement_theta_max 25.00
_cell_measurement_theta_min 3.91
_cell_volume 1584.4(6)
_computing_cell_refinement 'CrysAlis Red'
_computing_data_collection 'CrysAlis CCD'
_computing_data_reduction 'CrysAlis Red'
_computing_molecular_graphics 'Ortep 32'
_computing_publication_material 'Bruker SHELXTL'
_computing_structure_refinement 'SHELXL-97 (Sheldrick, 1997)'
_computing_structure_solution 'SHELXS-97 (Sheldrick, 1990)'
_diffrn_ambient_temperature 200(2)
_diffrn_measured_fraction_theta_full 0.985
_diffrn_measured_fraction_theta_max 0.985
_diffrn_measurement_device_type 'Stoe Stadi with CCD detector'
_diffrn_measurement_method 'omega scans'
_diffrn_radiation_monochromator graphite
_diffrn_radiation_source 'fine-focus sealed tube'
_diffrn_radiation_type MoK\a
_diffrn_radiation_wavelength 0.71073
_diffrn_reflns_av_R_equivalents 0.0466
_diffrn_reflns_av_unetI/netI 0.0538
_diffrn_reflns_limit_h_max 11
_diffrn_reflns_limit_h_min -12
_diffrn_reflns_limit_k_max 13
_diffrn_reflns_limit_k_min -12
_diffrn_reflns_limit_l_max 16
_diffrn_reflns_limit_l_min -16
_diffrn_reflns_number 10570
_diffrn_reflns_theta_full 25.00
_diffrn_reflns_theta_max 25.00
_diffrn_reflns_theta_min 3.91
_exptl_absorpt_coefficient_mu 1.264
_exptl_absorpt_correction_type none
_exptl_crystal_colour yellow
_exptl_crystal_density_diffrn 1.634
_exptl_crystal_density_method 'not measured'
_exptl_crystal_description 'irregular shaped crystal'
_exptl_crystal_F_000 792
_exptl_crystal_size_max 0.15
_exptl_crystal_size_mid 0.10
_exptl_crystal_size_min 0.10
_refine_diff_density_max 1.525
_refine_diff_density_min -1.538
_refine_diff_density_rms 0.111
_refine_ls_extinction_method none
_refine_ls_goodness_of_fit_ref 1.072
_refine_ls_hydrogen_treatment constr
_refine_ls_matrix_type full
_refine_ls_number_parameters 382
_refine_ls_number_reflns 5497
_refine_ls_number_restraints 0
_refine_ls_restrained_S_all 1.072
_refine_ls_R_factor_all 0.0853
_refine_ls_R_factor_gt 0.0657
_refine_ls_shift/su_max 0.000
_refine_ls_shift/su_mean 0.000
_refine_ls_structure_factor_coef Fsqd
_refine_ls_weighting_details 'calc w=1/[\s^2^(Fo^2^)+(0.0727P)^2^+5.7414P] where P=(Fo^2^+2Fc^2^)/3'
_refine_ls_weighting_scheme calc
_refine_ls_wR_factor_gt 0.1543
_refine_ls_wR_factor_ref 0.1677
_reflns_number_gt 4379
_reflns_number_total 5497
_reflns_threshold_expression >2sigma(I)
_cod_data_source_file om4010498_si_003.cif
_cod_data_source_block compund-7a
_cod_original_cell_volume 1584.4(5)
_cod_original_sg_symbol_H-M P-1
_cod_database_code 4082413

loop_
_symmetry_equiv_pos_as_xyz
'x, y, z'
'-x, -y, -z'

loop_
_atom_site_label
_atom_site_type_symbol
_atom_site_fract_x
_atom_site_fract_y
_atom_site_fract_z
_atom_site_U_iso_or_equiv
_atom_site_adp_type
_atom_site_occupancy
_atom_site_symmetry_multiplicity
_atom_site_calc_flag
_atom_site_refinement_flags
_atom_site_disorder_group
Ru1 Ru 0.48355(5) 0.32387(5) 0.35347(4) 0.03817(19) Uani 1 1 d . .
S1 S 1.0745(2) 0.1587(2) 0.61280(16) 0.0707(7) Uani 1 1 d . .
N1 N 0.6645(5) 0.1359(5) 0.3180(4) 0.0446(14) Uani 1 1 d . .
C1 C 0.7318(7) 0.1747(8) 0.4117(5) 0.0513(19) Uani 1 1 d . .
N2 N 0.5550(5) 0.1812(5) 0.2814(4) 0.0359(12) Uani 1 1 d . .
C2 C 0.9649(7) 0.0909(7) 0.6864(6) 0.0504(18) Uani 1 1 d . .
S2 S 0.9180(2) -0.0605(2) 0.6734(2) 0.0863(9) Uani 1 1 d . .
N3 N 0.7713(5) 0.3026(6) 0.4044(4) 0.0479(15) Uani 1 1 d . .
N4 N 0.6842(6) 0.3814(5) 0.3774(4) 0.0461(14) Uani 1 1 d . .
N5 N 0.6332(6) 0.1600(5) 0.4821(4) 0.0410(13) Uani 1 1 d . .
N6 N 0.5215(5) 0.2177(5) 0.4729(4) 0.0400(13) Uani 1 1 d . .
N7 N 0.9140(6) 0.1524(5) 0.7532(4) 0.0442(14) Uani 1 1 d . .
C10 C 0.7014(8) 0.0546(7) 0.2556(5) 0.056(2) Uani 1 1 d . .
H10A H 0.7755 0.0106 0.2650 0.067 Uiso 1 1 calc R .
C11 C 0.6119(8) 0.0475(7) 0.1766(6) 0.0530(19) Uani 1 1 d . .
H11A H 0.6107 -0.0019 0.1206 0.064 Uiso 1 1 calc R .
C12 C 0.5232(7) 0.1286(6) 0.1962(5) 0.0456(17) Uani 1 1 d . .
H12A H 0.4497 0.1439 0.1540 0.055 Uiso 1 1 calc R .
C20 C 0.8950(7) 0.3649(12) 0.4189(6) 0.073(3) Uani 1 1 d . .
H20A H 0.9744 0.3316 0.4377 0.088 Uiso 1 1 calc R .
C21 C 0.8838(10) 0.4808(12) 0.4020(7) 0.084(3) Uani 1 1 d . .
H21A H 0.9529 0.5447 0.4070 0.101 Uiso 1 1 calc R .
C22 C 0.7547(8) 0.4888(8) 0.3763(5) 0.060(2) Uani 1 1 d . .
H22A H 0.7188 0.5610 0.3597 0.072 Uiso 1 1 calc R .
C30 C 0.6377(10) 0.0974(6) 0.5630(5) 0.058(2) Uani 1 1 d . .
H30A H 0.7055 0.0502 0.5846 0.070 Uiso 1 1 calc R .
C31 C 0.5272(10) 0.1132(7) 0.6092(6) 0.063(2) Uani 1 1 d . .
H31A H 0.5020 0.0794 0.6683 0.076 Uiso 1 1 calc R .
C32 C 0.4609(8) 0.1886(6) 0.5515(6) 0.0526(19) Uani 1 1 d . .
H32A H 0.3804 0.2169 0.5662 0.063 Uiso 1 1 calc R .
C100 C 0.2839(8) 0.3491(9) 0.3740(8) 0.074(3) Uani 1 1 d . .
H10B H 0.2259 0.3031 0.4186 0.089 Uiso 1 1 calc R .
C101 C 0.3666(8) 0.4596(8) 0.3970(7) 0.063(2) Uani 1 1 d . .
H10C H 0.3767 0.5050 0.4598 0.075 Uiso 1 1 calc R .
C102 C 0.4231(9) 0.4931(7) 0.3131(7) 0.063(2) Uani 1 1 d . .
H10D H 0.4844 0.5674 0.3059 0.076 Uiso 1 1 calc R .
C103 C 0.3798(10) 0.4113(9) 0.2397(7) 0.071(3) Uani 1 1 d . .
H10E H 0.4034 0.4170 0.1713 0.086 Uiso 1 1 calc R .
C104 C 0.2946(9) 0.3208(9) 0.2770(8) 0.073(3) Uani 1 1 d . .
H10F H 0.2456 0.2511 0.2398 0.087 Uiso 1 1 calc R .
C200 C 0.8153(8) 0.0960(7) 0.8149(6) 0.060(2) Uani 1 1 d . .
H20B H 0.7587 0.0318 0.7777 0.073 Uiso 1 1 calc R .
H20C H 0.7583 0.1562 0.8346 0.073 Uiso 1 1 calc R .
C201 C 0.8792(11) 0.0443(10) 0.9028(8) 0.088(3) Uani 1 1 d . .
H20D H 0.8111 0.0094 0.9432 0.132 Uiso 1 1 calc R .
H20E H 0.9360 0.1076 0.9395 0.132 Uiso 1 1 calc R .
H20F H 0.9326 -0.0179 0.8836 0.132 Uiso 1 1 calc R .
C300 C 0.9447(8) 0.2827(6) 0.7679(6) 0.0530(19) Uani 1 1 d . .
H30B H 1.0332 0.3079 0.7459 0.064 Uiso 1 1 calc R .
H30C H 0.9473 0.3024 0.8376 0.064 Uiso 1 1 calc R .
C301 C 0.8447(8) 0.3510(7) 0.7140(8) 0.068(2) Uani 1 1 d . .
H30D H 0.8661 0.4367 0.7282 0.102 Uiso 1 1 calc R .
H30E H 0.7566 0.3246 0.7341 0.102 Uiso 1 1 calc R .
H30F H 0.8463 0.3362 0.6445 0.102 Uiso 1 1 calc R .
Ag1 Ag 0.92053(14) 0.09057(14) 0.44702(7) 0.0465(5) Uani 0.664(4) 1 d P 1
Ag1' Ag 0.8628(2) 0.0227(3) 0.46258(15) 0.0486(9) Uani 0.336(4) 1 d P 2
C86 C 0.3407(15) 0.3009(16) 0.8450(11) 0.142(6) Uani 1 1 d . .
H86A H 0.3240 0.2606 0.7809 0.170 Uiso 1 1 calc R .
H86B H 0.3175 0.3839 0.8393 0.170 Uiso 1 1 calc R .
O88 O 0.3564(8) 0.1928(8) 0.9853(6) 0.111(3) Uani 1 1 d . .
C88 C 0.4766(15) 0.2524(19) 0.9693(10) 0.184(10) Uani 1 1 d . .
H88A H 0.5002 0.3169 1.0185 0.220 Uiso 1 1 calc R .
H88B H 0.5450 0.1964 0.9753 0.220 Uiso 1 1 calc R .
C85 C 0.2619(13) 0.2348(13) 0.9172(11) 0.117(5) Uani 1 1 d . .
H85A H 0.2070 0.2885 0.9490 0.140 Uiso 1 1 calc R .
H85B H 0.2035 0.1671 0.8860 0.140 Uiso 1 1 calc R .
C87 C 0.4733(14) 0.3005(17) 0.8794(13) 0.169(8) Uani 1 1 d . .
H87A H 0.5193 0.2524 0.8355 0.203 Uiso 1 1 calc R .
H87B H 0.5181 0.3832 0.8826 0.203 Uiso 1 1 calc R .
C97 C 0.9383(15) 0.3155(18) 0.1715(10) 0.141(6) Uani 1 1 d . .
H97A H 0.9810 0.3607 0.2291 0.169 Uiso 1 1 calc R .
H97B H 0.9135 0.2316 0.1897 0.169 Uiso 1 1 calc R .
O99 O 0.9538(10) 0.3397(10) 0.0116(6) 0.124(3) Uani 1 1 d . .
C99 C 0.8301(14) 0.365(2) 0.0279(10) 0.175(9) Uani 1 1 d . .
H99A H 0.7634 0.3017 -0.0015 0.209 Uiso 1 1 calc R .
H99B H 0.8128 0.4424 -0.0004 0.209 Uiso 1 1 calc R .
C96 C 1.0223(16) 0.3202(18) 0.0972(10) 0.145(6) Uani 1 1 d . .
H96A H 1.0947 0.3855 0.1107 0.175 Uiso 1 1 calc R .
H96B H 1.0619 0.2439 0.0932 0.175 Uiso 1 1 calc R .
C98 C 0.8243(15) 0.3691(17) 0.1332(10) 0.139(6) Uani 1 1 d . .
H98A H 0.8276 0.4528 0.1568 0.167 Uiso 1 1 calc R .
H98B H 0.7422 0.3237 0.1522 0.167 Uiso 1 1 calc R .

loop_
_atom_site_aniso_label
_atom_site_aniso_U_11
_atom_site_aniso_U_22
_atom_site_aniso_U_33
_atom_site_aniso_U_23
_atom_site_aniso_U_13
_atom_site_aniso_U_12
Ru1 0.0300(3) 0.0373(3) 0.0476(4) 0.0049(2) 0.0001(2) 0.0072(2)
S1 0.0757(15) 0.0936(16) 0.0569(13) 0.0254(12) 0.0310(11) 0.0532(13)
N1 0.040(3) 0.059(4) 0.038(3) -0.004(3) 0.004(3) 0.020(3)
C1 0.042(4) 0.080(5) 0.035(4) -0.004(4) -0.005(3) 0.030(4)
N2 0.030(3) 0.039(3) 0.039(3) 0.003(2) 0.001(2) 0.006(2)
C2 0.039(4) 0.064(5) 0.053(5) -0.007(4) -0.002(3) 0.030(3)
S2 0.0430(12) 0.0759(15) 0.140(3) -0.0520(16) -0.0034(13) 0.0182(11)
N3 0.030(3) 0.073(4) 0.040(3) -0.011(3) 0.005(2) -0.001(3)
N4 0.038(3) 0.056(4) 0.044(3) 0.003(3) 0.008(3) -0.003(3)
N5 0.050(3) 0.041(3) 0.035(3) 0.003(2) 0.001(3) 0.018(3)
N6 0.040(3) 0.034(3) 0.048(3) 0.002(2) 0.015(3) 0.005(2)
N7 0.046(3) 0.048(3) 0.041(3) -0.005(3) 0.009(3) 0.015(3)
C10 0.054(5) 0.075(5) 0.043(4) -0.008(4) 0.002(4) 0.030(4)
C11 0.058(5) 0.054(4) 0.047(4) -0.009(3) 0.005(4) 0.008(4)
C12 0.045(4) 0.053(4) 0.038(4) 0.010(3) -0.001(3) 0.002(3)
C20 0.026(4) 0.147(10) 0.045(5) -0.025(6) -0.001(3) 0.007(5)
C21 0.061(6) 0.122(9) 0.059(6) -0.008(6) 0.005(5) -0.041(6)
C22 0.061(5) 0.066(5) 0.044(4) 0.002(4) 0.006(4) -0.033(4)
C30 0.096(6) 0.042(4) 0.036(4) 0.001(3) -0.009(4) 0.017(4)
C31 0.104(7) 0.046(4) 0.036(4) -0.001(3) 0.013(4) -0.012(4)
C32 0.059(5) 0.045(4) 0.054(5) -0.010(4) 0.022(4) -0.007(4)
C100 0.028(4) 0.091(7) 0.109(8) 0.017(6) 0.004(4) 0.029(4)
C101 0.052(5) 0.066(5) 0.075(6) -0.007(4) -0.006(4) 0.036(4)
C102 0.070(6) 0.046(4) 0.075(6) 0.007(4) -0.001(5) 0.023(4)
C103 0.084(7) 0.074(6) 0.060(6) 0.003(5) -0.011(5) 0.038(5)
C104 0.049(5) 0.070(6) 0.097(8) -0.018(5) -0.033(5) 0.029(4)
C200 0.055(5) 0.059(5) 0.072(6) 0.011(4) 0.022(4) 0.016(4)
C201 0.086(7) 0.099(8) 0.080(7) 0.035(6) 0.011(6) 0.011(6)
C300 0.058(5) 0.045(4) 0.060(5) -0.001(4) 0.017(4) 0.016(3)
C301 0.051(5) 0.052(5) 0.107(7) 0.021(5) 0.022(5) 0.019(4)
Ag1 0.0379(7) 0.0545(9) 0.0508(6) -0.0001(5) 0.0027(4) 0.0224(6)
Ag1' 0.0333(12) 0.0627(19) 0.0523(11) -0.0052(10) 0.0000(8) 0.0200(13)
C86 0.114(11) 0.203(16) 0.123(12) 0.086(12) 0.028(9) 0.064(11)
O88 0.093(6) 0.156(8) 0.077(5) 0.034(5) 0.002(4) -0.025(5)
C88 0.128(12) 0.31(2) 0.084(9) 0.078(12) -0.028(8) -0.109(14)
C85 0.085(8) 0.152(12) 0.127(11) 0.034(9) 0.041(8) 0.052(8)
C87 0.094(10) 0.235(19) 0.162(15) 0.112(14) -0.008(10) -0.053(11)
C97 0.113(11) 0.236(19) 0.083(9) 0.019(10) 0.021(8) 0.050(12)
O99 0.119(7) 0.200(10) 0.060(5) -0.009(5) 0.015(5) 0.038(7)
C99 0.085(9) 0.37(3) 0.079(9) 0.045(13) 0.009(7) 0.070(13)
C96 0.134(13) 0.237(19) 0.075(9) -0.003(10) 0.007(9) 0.067(13)
C98 0.109(11) 0.234(18) 0.083(9) -0.006(10) 0.025(8) 0.049(11)

loop_
_atom_type_symbol
_atom_type_description
_atom_type_scat_dispersion_real
_atom_type_scat_dispersion_imag
_atom_type_scat_source
C C 0.0033 0.0016 'International Tables Vol C Tables 4.2.6.8 and 6.1.1.4'
H H 0.0000 0.0000 'International Tables Vol C Tables 4.2.6.8 and 6.1.1.4'
N N 0.0061 0.0033 'International Tables Vol C Tables 4.2.6.8 and 6.1.1.4'
S S 0.1246 0.1234 'International Tables Vol C Tables 4.2.6.8 and 6.1.1.4'
Ru Ru -1.2594 0.8363 'International Tables Vol C Tables 4.2.6.8 and 6.1.1.4'
Ag Ag -0.8971 1.1015 'International Tables Vol C Tables 4.2.6.8 and 6.1.1.4'
O O 0.0106 0.0060 'International Tables Vol C Tables 4.2.6.8 and 6.1.1.4'

loop_
_geom_angle_atom_site_label_1
_geom_angle_atom_site_label_2
_geom_angle_atom_site_label_3
_geom_angle
_geom_angle_site_symmetry_1
_geom_angle_site_symmetry_3
N4 Ru1 N6 83.0(2) . .
N4 Ru1 N2 82.4(2) . .
N6 Ru1 N2 81.5(2) . .
N4 Ru1 C104 153.6(4) . .
N6 Ru1 C104 123.5(4) . .
N2 Ru1 C104 99.3(3) . .
N4 Ru1 C102 96.5(3) . .
N6 Ru1 C102 142.7(3) . .
N2 Ru1 C102 135.5(3) . .
C104 Ru1 C102 63.8(4) . .
N4 Ru1 C100 149.5(3) . .
N6 Ru1 C100 98.8(3) . .
N2 Ru1 C100 128.1(3) . .
C104 Ru1 C100 38.3(4) . .
C102 Ru1 C100 63.9(4) . .
N4 Ru1 C103 115.6(4) . .
N6 Ru1 C103 161.2(3) . .
N2 Ru1 C103 103.3(3) . .
C104 Ru1 C103 38.2(4) . .
C102 Ru1 C103 37.7(3) . .
C100 Ru1 C103 63.8(4) . .
N4 Ru1 C101 110.8(3) . .
N6 Ru1 C101 107.9(3) . .
N2 Ru1 C101 164.2(3) . .
C104 Ru1 C101 65.0(3) . .
C102 Ru1 C101 37.6(3) . .
C100 Ru1 C101 39.5(3) . .
C103 Ru1 C101 63.8(4) . .
C2 S1 Ag1' 97.7(3) . 2_756
C2 S1 Ag1 93.9(3) . .
C2 S1 Ag1 80.2(3) . 2_756
Ag1 S1 Ag1 65.31(7) . 2_756
N2 N1 C10 110.5(6) . .
N2 N1 C1 122.5(5) . .
C10 N1 C1 127.0(6) . .
N5 C1 N3 107.4(6) . .
N5 C1 N1 106.8(6) . .
N3 C1 N1 106.2(6) . .
N5 C1 Ag1 116.5(5) . .
N3 C1 Ag1 105.8(5) . .
N1 C1 Ag1 113.6(4) . .
N5 C1 Ag1' 99.4(4) . .
N3 C1 Ag1' 128.5(5) . .
N1 C1 Ag1' 106.9(5) . .
C12 N2 N1 106.3(5) . .
C12 N2 Ru1 133.2(5) . .
N1 N2 Ru1 120.1(4) . .
N7 C2 S1 121.2(6) . .
N7 C2 S2 119.2(6) . .
S1 C2 S2 119.6(4) . .
C2 S2 Ag1 94.1(3) . 2_756
N4 N3 C20 108.2(7) . .
N4 N3 C1 122.5(5) . .
C20 N3 C1 129.3(8) . .
C22 N4 N3 106.2(6) . .
C22 N4 Ru1 133.3(6) . .
N3 N4 Ru1 120.4(4) . .
C30 N5 N6 110.9(6) . .
C30 N5 C1 127.8(6) . .
N6 N5 C1 121.3(5) . .
C32 N6 N5 104.0(6) . .
C32 N6 Ru1 135.2(5) . .
N5 N6 Ru1 120.8(4) . .
C2 N7 C200 121.9(6) . .
C2 N7 C300 123.3(6) . .
C200 N7 C300 114.7(6) . .
N1 C10 C11 107.3(7) . .
N1 C10 H10A 126.3 . .
C11 C10 H10A 126.3 . .
C10 C11 C12 104.9(7) . .
C10 C11 H11A 127.5 . .
C12 C11 H11A 127.5 . .
N2 C12 C11 111.0(6) . .
N2 C12 H12A 124.5 . .
C11 C12 H12A 124.5 . .
C21 C20 N3 108.1(8) . .
C21 C20 H20A 125.9 . .
N3 C20 H20A 125.9 . .
C20 C21 C22 106.5(8) . .
C20 C21 H21A 126.7 . .
C22 C21 H21A 126.7 . .
N4 C22 C21 111.0(9) . .
N4 C22 H22A 124.5 . .
C21 C22 H22A 124.5 . .
N5 C30 C31 107.8(7) . .
N5 C30 H30A 126.1 . .
C31 C30 H30A 126.1 . .
C30 C31 C32 104.7(7) . .
C30 C31 H31A 127.7 . .
C32 C31 H31A 127.7 . .
N6 C32 C31 112.6(7) . .
N6 C32 H32A 123.7 . .
C31 C32 H32A 123.7 . .
C104 C100 C101 107.8(9) . .
C104 C100 Ru1 70.8(5) . .
C101 C100 Ru1 70.9(4) . .
C104 C100 H10B 126.1 . .
C101 C100 H10B 126.1 . .
Ru1 C100 H10B 126.1 . .
C102 C101 C100 105.9(8) . .
C102 C101 Ru1 70.5(5) . .
C100 C101 Ru1 69.6(4) . .
C102 C101 H10C 127.0 . .
C100 C101 H10C 127.0 . .
Ru1 C101 H10C 127.0 . .
C101 C102 C103 110.3(9) . .
C101 C102 Ru1 71.9(5) . .
C103 C102 Ru1 71.6(5) . .
C101 C102 H10D 124.8 . .
C103 C102 H10D 124.8 . .
Ru1 C102 H10D 124.8 . .
C102 C103 C104 108.2(9) . .
C102 C103 Ru1 70.7(5) . .
C104 C103 Ru1 70.4(5) . .
C102 C103 H10E 125.9 . .
C104 C103 H10E 125.9 . .
Ru1 C103 H10E 125.9 . .
C103 C104 C100 107.8(8) . .
C103 C104 Ru1 71.5(5) . .
C100 C104 Ru1 70.9(5) . .
C103 C104 H10F 126.1 . .
C100 C104 H10F 126.1 . .
Ru1 C104 H10F 126.1 . .
N7 C200 C201 111.5(7) . .
N7 C200 H20B 109.3 . .
C201 C200 H20B 109.3 . .
N7 C200 H20C 109.3 . .
C201 C200 H20C 109.3 . .
H20B C200 H20C 108.0 . .
C200 C201 H20D 109.5 . .
C200 C201 H20E 109.5 . .
H20D C201 H20E 109.5 . .
C200 C201 H20F 109.5 . .
H20D C201 H20F 109.5 . .
H20E C201 H20F 109.5 . .
N7 C300 C301 112.0(7) . .
N7 C300 H30B 109.2 . .
C301 C300 H30B 109.2 . .
N7 C300 H30C 109.2 . .
C301 C300 H30C 109.2 . .
H30B C300 H30C 107.9 . .
C300 C301 H30D 109.5 . .
C300 C301 H30E 109.5 . .
H30D C301 H30E 109.5 . .
C300 C301 H30F 109.5 . .
H30D C301 H30F 109.5 . .
H30E C301 H30F 109.5 . .
C1 Ag1 S2 123.4(2) . 2_756
C1 Ag1 S1 119.6(2) . .
S2 Ag1 S1 104.14(9) 2_756 .
C1 Ag1 S1 117.5(2) . 2_756
S2 Ag1 S1 65.74(8) 2_756 2_756
S1 Ag1 S1 114.69(7) . 2_756
C1 Ag1 Ag1 152.1(2) . 2_756
S2 Ag1 Ag1 80.01(8) 2_756 2_756
S1 Ag1 Ag1 60.17(6) . 2_756
S1 Ag1 Ag1 54.52(7) 2_756 2_756
C1 Ag1' S1 134.8(2) . 2_756
C87 C86 C85 105.9(11) . .
C87 C86 H86A 110.5 . .
C85 C86 H86A 110.5 . .
C87 C86 H86B 110.5 . .
C85 C86 H86B 110.5 . .
H86A C86 H86B 108.7 . .
C88 O88 C85 107.1(10) . .
C87 C88 O88 110.5(12) . .
C87 C88 H88A 109.5 . .
O88 C88 H88A 109.5 . .
C87 C88 H88B 109.5 . .
O88 C88 H88B 109.5 . .
H88A C88 H88B 108.1 . .
O88 C85 C86 105.2(10) . .
O88 C85 H85A 110.7 . .
C86 C85 H85A 110.7 . .
O88 C85 H85B 110.7 . .
C86 C85 H85B 110.7 . .
H85A C85 H85B 108.8 . .
C88 C87 C86 108.1(13) . .
C88 C87 H87A 110.1 . .
C86 C87 H87A 110.1 . .
C88 C87 H87B 110.1 . .
C86 C87 H87B 110.1 . .
H87A C87 H87B 108.4 . .
C96 C97 C98 105.1(13) . .
C96 C97 H97A 110.7 . .
C98 C97 H97A 110.7 . .
C96 C97 H97B 110.7 . .
C98 C97 H97B 110.7 . .
H97A C97 H97B 108.8 . .
C99 O99 C96 109.8(10) . .
O99 C99 C98 106.5(11) . .
O99 C99 H99A 110.4 . .
C98 C99 H99A 110.4 . .
O99 C99 H99B 110.4 . .
C98 C99 H99B 110.4 . .
H99A C99 H99B 108.6 . .
O99 C96 C97 109.9(13) . .
O99 C96 H96A 109.7 . .
C97 C96 H96A 109.7 . .
O99 C96 H96B 109.7 . .
C97 C96 H96B 109.7 . .
H96A C96 H96B 108.2 . .
C97 C98 C99 105.1(12) . .
C97 C98 H98A 110.7 . .
C99 C98 H98A 110.7 . .
C97 C98 H98B 110.7 . .
C99 C98 H98B 110.7 . .
H98A C98 H98B 108.8 . .

loop_
_geom_bond_atom_site_label_1
_geom_bond_atom_site_label_2
_geom_bond_distance
_geom_bond_site_symmetry_2
Ru1 N4 2.084(6) .
Ru1 N6 2.091(6) .
Ru1 N2 2.108(5) .
Ru1 C104 2.129(8) .
Ru1 C102 2.131(8) .
Ru1 C100 2.131(8) .
Ru1 C103 2.143(8) .
Ru1 C101 2.148(8) .
S1 C2 1.700(8) .
S1 Ag1' 2.452(3) 2_756
S1 Ag1 2.743(3) .
S1 Ag1 2.923(3) 2_756
N1 N2 1.346(7) .
N1 C10 1.356(9) .
N1 C1 1.465(9) .
C1 N5 1.456(9) .
C1 N3 1.458(10) .
C1 Ag1 2.263(7) .
C1 Ag1' 2.365(8) .
N2 C12 1.321(9) .
C2 N7 1.323(9) .
C2 S2 1.722(8) .
S2 Ag1 2.485(3) 2_756
N3 N4 1.358(8) .
N3 C20 1.377(10) .
N4 C22 1.339(9) .
N5 C30 1.333(9) .
N5 N6 1.372(7) .
N6 C32 1.323(9) .
N7 C200 1.471(9) .
N7 C300 1.474(9) .
C10 C11 1.371(11) .
C10 H10A 0.9500 .
C11 C12 1.392(10) .
C11 H11A 0.9500 .
C12 H12A 0.9500 .
C20 C21 1.343(15) .
C20 H20A 0.9500 .
C21 C22 1.354(13) .
C21 H21A 0.9500 .
C22 H22A 0.9500 .
C30 C31 1.369(13) .
C30 H30A 0.9500 .
C31 C32 1.371(12) .
C31 H31A 0.9500 .
C32 H32A 0.9500 .
C100 C104 1.398(14) .
C100 C101 1.445(13) .
C100 H10B 1.0000 .
C101 C102 1.379(12) .
C101 H10C 1.0000 .
C102 C103 1.382(12) .
C102 H10D 1.0000 .
C103 C104 1.397(14) .
C103 H10E 1.0000 .
C104 H10F 1.0000 .
C200 C201 1.495(12) .
C200 H20B 0.9900 .
C200 H20C 0.9900 .
C201 H20D 0.9800 .
C201 H20E 0.9800 .
C201 H20F 0.9800 .
C300 C301 1.503(11) .
C300 H30B 0.9900 .
C300 H30C 0.9900 .
C301 H30D 0.9800 .
C301 H30E 0.9800 .
C301 H30F 0.9800 .
Ag1 S2 2.485(3) 2_756
Ag1 S1 2.923(3) 2_756
Ag1 Ag1 3.061(2) 2_756
Ag1' S1 2.452(3) 2_756
Ag1' Ag1' 3.015(4) 2_756
C86 C87 1.403(18) .
C86 C85 1.490(17) .
C86 H86A 0.9900 .
C86 H86B 0.9900 .
O88 C88 1.370(14) .
O88 C85 1.421(14) .
C88 C87 1.367(18) .
C88 H88A 0.9900 .
C88 H88B 0.9900 .
C85 H85A 0.9900 .
C85 H85B 0.9900 .
C87 H87A 0.9900 .
C87 H87B 0.9900 .
C97 C96 1.390(18) .
C97 C98 1.438(18) .
C97 H97A 0.9900 .
C97 H97B 0.9900 .
O99 C99 1.359(15) .
O99 C96 1.366(15) .
C99 C98 1.471(17) .
C99 H99A 0.9900 .
C99 H99B 0.9900 .
C96 H96A 0.9900 .
C96 H96B 0.9900 .
C98 H98A 0.9900 .
C98 H98B 0.9900 .

loop_
_geom_torsion_atom_site_label_1
_geom_torsion_atom_site_label_2
_geom_torsion_atom_site_label_3
_geom_torsion_atom_site_label_4
_geom_torsion
_geom_torsion_site_symmetry_1
_geom_torsion_site_symmetry_4
N2 N1 C1 N5 54.2(9) . .
C10 N1 C1 N5 -127.2(7) . .
N2 N1 C1 N3 -60.2(8) . .
C10 N1 C1 N3 118.4(8) . .
N2 N1 C1 Ag1 -176.0(5) . .
C10 N1 C1 Ag1 2.6(10) . .
N2 N1 C1 Ag1' 159.9(5) . .
C10 N1 C1 Ag1' -21.6(9) . .
C10 N1 N2 C12 -0.1(8) . .
C1 N1 N2 C12 178.6(6) . .
C10 N1 N2 Ru1 -173.3(5) . .
C1 N1 N2 Ru1 5.5(8) . .
N4 Ru1 N2 C12 -132.1(6) . .
N6 Ru1 N2 C12 143.9(6) . .
C104 Ru1 N2 C12 21.2(7) . .
C102 Ru1 N2 C12 -40.7(8) . .
C100 Ru1 N2 C12 49.4(8) . .
C103 Ru1 N2 C12 -17.6(7) . .
C101 Ru1 N2 C12 15.7(14) . .
N4 Ru1 N2 N1 38.8(5) . .
N6 Ru1 N2 N1 -45.1(5) . .
C104 Ru1 N2 N1 -167.9(5) . .
C102 Ru1 N2 N1 130.3(5) . .
C100 Ru1 N2 N1 -139.7(5) . .
C103 Ru1 N2 N1 153.4(5) . .
C101 Ru1 N2 N1 -173.3(10) . .
Ag1' S1 C2 N7 171.3(5) 2_756 .
Ag1 S1 C2 N7 -121.2(6) . .
Ag1 S1 C2 N7 174.6(6) 2_756 .
Ag1' S1 C2 S2 -9.2(5) 2_756 .
Ag1 S1 C2 S2 58.3(4) . .
Ag1 S1 C2 S2 -5.8(4) 2_756 .
N7 C2 S2 Ag1 -173.7(5) . 2_756
S1 C2 S2 Ag1 6.8(4) . 2_756
N5 C1 N3 N4 -59.5(8) . .
N1 C1 N3 N4 54.5(8) . .
Ag1 C1 N3 N4 175.5(5) . .
Ag1' C1 N3 N4 -177.3(5) . .
N5 C1 N3 C20 122.7(7) . .
N1 C1 N3 C20 -123.3(7) . .
Ag1 C1 N3 C20 -2.4(9) . .
Ag1' C1 N3 C20 4.8(10) . .
C20 N3 N4 C22 -0.2(8) . .
C1 N3 N4 C22 -178.5(6) . .
C20 N3 N4 Ru1 -177.6(5) . .
C1 N3 N4 Ru1 4.1(8) . .
N6 Ru1 N4 C22 -137.7(7) . .
N2 Ru1 N4 C22 139.9(7) . .
C104 Ru1 N4 C22 44.2(11) . .
C102 Ru1 N4 C22 4.7(7) . .
C100 Ru1 N4 C22 -42.4(10) . .
C103 Ru1 N4 C22 38.8(8) . .
C101 Ru1 N4 C22 -31.2(8) . .
N6 Ru1 N4 N3 38.8(5) . .
N2 Ru1 N4 N3 -43.6(5) . .
C104 Ru1 N4 N3 -139.3(7) . .
C102 Ru1 N4 N3 -178.8(5) . .
C100 Ru1 N4 N3 134.1(7) . .
C103 Ru1 N4 N3 -144.7(5) . .
C101 Ru1 N4 N3 145.3(5) . .
N3 C1 N5 C30 -122.2(7) . .
N1 C1 N5 C30 124.3(7) . .
Ag1 C1 N5 C30 -3.8(9) . .
Ag1' C1 N5 C30 13.3(8) . .
N3 C1 N5 N6 54.8(8) . .
N1 C1 N5 N6 -58.8(8) . .
Ag1 C1 N5 N6 173.1(4) . .
Ag1' C1 N5 N6 -169.8(5) . .
C30 N5 N6 C32 0.8(7) . .
C1 N5 N6 C32 -176.5(6) . .
C30 N5 N6 Ru1 -179.9(5) . .
C1 N5 N6 Ru1 2.7(8) . .
N4 Ru1 N6 C32 136.7(7) . .
N2 Ru1 N6 C32 -140.0(7) . .
C104 Ru1 N6 C32 -44.3(8) . .
C102 Ru1 N6 C32 45.3(9) . .
C100 Ru1 N6 C32 -12.5(7) . .
C103 Ru1 N6 C32 -33.6(12) . .
C101 Ru1 N6 C32 27.0(7) . .
N4 Ru1 N6 N5 -42.3(5) . .
N2 Ru1 N6 N5 41.0(5) . .
C104 Ru1 N6 N5 136.7(5) . .
C102 Ru1 N6 N5 -133.7(6) . .
C100 Ru1 N6 N5 168.5(5) . .
C103 Ru1 N6 N5 147.4(9) . .
C101 Ru1 N6 N5 -152.0(5) . .
S1 C2 N7 C200 177.6(6) . .
S2 C2 N7 C200 -1.9(9) . .
S1 C2 N7 C300 1.5(10) . .
S2 C2 N7 C300 -178.0(5) . .
N2 N1 C10 C11 -0.2(9) . .
C1 N1 C10 C11 -178.9(7) . .
N1 C10 C11 C12 0.4(9) . .
N1 N2 C12 C11 0.3(8) . .
Ru1 N2 C12 C11 172.2(5) . .
C10 C11 C12 N2 -0.4(9) . .
N4 N3 C20 C21 0.6(9) . .
C1 N3 C20 C21 178.7(7) . .
N3 C20 C21 C22 -0.7(10) . .
N3 N4 C22 C21 -0.2(9) . .
Ru1 N4 C22 C21 176.7(6) . .
C20 C21 C22 N4 0.5(11) . .
N6 N5 C30 C31 -0.1(8) . .
C1 N5 C30 C31 177.1(7) . .
N5 C30 C31 C32 -0.7(9) . .
N5 N6 C32 C31 -1.3(8) . .
Ru1 N6 C32 C31 179.6(5) . .
C30 C31 C32 N6 1.3(9) . .
N4 Ru1 C100 C104 134.2(7) . .
N6 Ru1 C100 C104 -134.8(6) . .
N2 Ru1 C100 C104 -48.7(7) . .
C102 Ru1 C100 C104 80.0(6) . .
C103 Ru1 C100 C104 37.8(5) . .
C101 Ru1 C100 C104 117.6(8) . .
N4 Ru1 C100 C101 16.7(10) . .
N6 Ru1 C100 C101 107.6(5) . .
N2 Ru1 C100 C101 -166.3(5) . .
C104 Ru1 C100 C101 -117.6(8) . .
C102 Ru1 C100 C101 -37.6(5) . .
C103 Ru1 C100 C101 -79.8(6) . .
C104 C100 C101 C102 0.1(9) . .
Ru1 C100 C101 C102 61.6(5) . .
C104 C100 C101 Ru1 -61.5(5) . .
N4 Ru1 C101 C102 72.7(6) . .
N6 Ru1 C101 C102 161.9(5) . .
N2 Ru1 C101 C102 -72.9(12) . .
C104 Ru1 C101 C102 -78.9(6) . .
C100 Ru1 C101 C102 -116.2(8) . .
C103 Ru1 C101 C102 -36.4(6) . .
N4 Ru1 C101 C100 -171.0(5) . .
N6 Ru1 C101 C100 -81.9(6) . .
N2 Ru1 C101 C100 43.3(14) . .
C104 Ru1 C101 C100 37.4(6) . .
C102 Ru1 C101 C100 116.2(8) . .
C103 Ru1 C101 C100 79.9(6) . .
C100 C101 C102 C103 0.6(9) . .
Ru1 C101 C102 C103 61.6(6) . .
C100 C101 C102 Ru1 -61.0(5) . .
N4 Ru1 C102 C101 -116.1(5) . .
N6 Ru1 C102 C101 -29.2(8) . .
N2 Ru1 C102 C101 158.2(5) . .
C104 Ru1 C102 C101 82.3(6) . .
C100 Ru1 C102 C101 39.4(6) . .
C103 Ru1 C102 C101 119.6(9) . .
N4 Ru1 C102 C103 124.3(6) . .
N6 Ru1 C102 C103 -148.9(6) . .
N2 Ru1 C102 C103 38.6(8) . .
C104 Ru1 C102 C103 -37.3(6) . .
C100 Ru1 C102 C103 -80.2(7) . .
C101 Ru1 C102 C103 -119.6(9) . .
C101 C102 C103 C104 -1.1(10) . .
Ru1 C102 C103 C104 60.7(6) . .
C101 C102 C103 Ru1 -61.8(6) . .
N4 Ru1 C103 C102 -65.5(7) . .
N6 Ru1 C103 C102 103.8(10) . .
N2 Ru1 C103 C102 -153.3(6) . .
C104 Ru1 C103 C102 118.4(9) . .
C100 Ru1 C103 C102 80.5(7) . .
C101 Ru1 C103 C102 36.2(6) . .
N4 Ru1 C103 C104 176.1(5) . .
N6 Ru1 C103 C104 -14.6(12) . .
N2 Ru1 C103 C104 88.3(6) . .
C102 Ru1 C103 C104 -118.4(9) . .
C100 Ru1 C103 C104 -37.9(6) . .
C101 Ru1 C103 C104 -82.2(6) . .
C102 C103 C104 C100 1.1(9) . .
Ru1 C103 C104 C100 62.0(5) . .
C102 C103 C104 Ru1 -60.9(6) . .
C101 C100 C104 C103 -0.7(9) . .
Ru1 C100 C104 C103 -62.3(6) . .
C101 C100 C104 Ru1 61.6(5) . .
N4 Ru1 C104 C103 -7.9(10) . .
N6 Ru1 C104 C103 174.4(5) . .
N2 Ru1 C104 C103 -99.6(5) . .
C102 Ru1 C104 C103 36.9(5) . .
C100 Ru1 C104 C103 117.2(8) . .
C101 Ru1 C104 C103 78.7(6) . .
N4 Ru1 C104 C100 -125.1(8) . .
N6 Ru1 C104 C100 57.2(6) . .
N2 Ru1 C104 C100 143.2(6) . .
C102 Ru1 C104 C100 -80.3(6) . .
C103 Ru1 C104 C100 -117.2(8) . .
C101 Ru1 C104 C100 -38.5(6) . .
C2 N7 C200 C201 87.4(10) . .
C300 N7 C200 C201 -96.1(9) . .
C2 N7 C300 C301 94.4(8) . .
C200 N7 C300 C301 -82.0(8) . .
N5 C1 Ag1 S2 165.5(4) . 2_756
N3 C1 Ag1 S2 -75.3(5) . 2_756
N1 C1 Ag1 S2 40.8(6) . 2_756
Ag1' C1 Ag1 S2 118.9(2) . 2_756
N5 C1 Ag1 S1 -59.2(6) . .
N3 C1 Ag1 S1 60.0(5) . .
N1 C1 Ag1 S1 176.0(4) . .
Ag1' C1 Ag1 S1 -105.8(2) . .
N5 C1 Ag1 S1 87.7(5) . 2_756
N3 C1 Ag1 S1 -153.0(4) . 2_756
N1 C1 Ag1 S1 -37.0(6) . 2_756
Ag1' C1 Ag1 S1 41.16(18) . 2_756
N5 C1 Ag1 Ag1 22.2(9) . 2_756
N3 C1 Ag1 Ag1 141.4(4) . 2_756
N1 C1 Ag1 Ag1 -102.5(6) . 2_756
Ag1' C1 Ag1 Ag1 -24.4(4) . 2_756
C2 S1 Ag1 C1 70.4(4) . .
Ag1' S1 Ag1 C1 167.1(3) 2_756 .
Ag1 S1 Ag1 C1 147.8(3) 2_756 .
C2 S1 Ag1 S2 -146.9(2) . 2_756
Ag1' S1 Ag1 S2 -50.19(11) 2_756 2_756
Ag1 S1 Ag1 S2 -69.48(9) 2_756 2_756
C2 S1 Ag1 S1 -77.4(2) . 2_756
Ag1' S1 Ag1 S1 19.29(7) 2_756 2_756
Ag1 S1 Ag1 S1 0.0 2_756 2_756
C2 S1 Ag1 Ag1 -77.4(2) . 2_756
Ag1' S1 Ag1 Ag1 19.29(7) 2_756 2_756
N5 C1 Ag1' S1 119.8(4) . 2_756
N3 C1 Ag1' S1 -118.9(6) . 2_756
N1 C1 Ag1' S1 8.9(7) . 2_756
Ag1 C1 Ag1' S1 -101.4(3) . 2_756
N5 C1 Ag1' Ag1' -119.6(5) . 2_756
N3 C1 Ag1' Ag1' 1.6(8) . 2_756
N1 C1 Ag1' Ag1' 129.5(4) . 2_756
Ag1 C1 Ag1' Ag1' 19.2(3) . 2_756
C85 O88 C88 C87 -19(2) . .
C88 O88 C85 C86 13.6(18) . .
C87 C86 C85 O88 -4(2) . .
O88 C88 C87 C86 16(3) . .
C85 C86 C87 C88 -7(2) . .
C96 O99 C99 C98 4(2) . .
C99 O99 C96 C97 8(2) . .
C98 C97 C96 O99 -17(2) . .
C96 C97 C98 C99 19(2) . .
O99 C99 C98 C97 -14(2) . .
